data_7127281
loop_
_publ_author_name
'Chen, Yu'
'Quan, Yangjian'
'Xie, Zuowei'

_publ_section_title
;
 8-Aminoquinoline as a bidentate traceless directing group for
 Cu-catalyzed selective B(4,5)-H disulfenylation of <i>o</i>-carboranes.
;
_journal_issue 85
_journal_name_full 'Chemical communications (Cambridge, England)'
_journal_page_first 12997
_journal_page_last 13000
_journal_paper_doi 10.1039/d0cc05207h
_journal_volume 56
_journal_year 2020
_chemical_formula_sum 'C15 H22 B10 S2'
_chemical_formula_weight 374.54
_space_group_crystal_system orthorhombic
_space_group_IT_number 36
_space_group_name_Hall 'C 2c -2'
_space_group_name_H-M_alt 'C m c 21'
_atom_sites_solution_hydrogens geom
_audit_creation_method SHELXL-2014/6
_audit_update_record
;
2020-07-22 deposited with the CCDC.	2020-09-18 downloaded from the CCDC.
;
_cell_angle_alpha 90
_cell_angle_beta 90
_cell_angle_gamma 90
_cell_formula_units_Z 4
_cell_length_a 20.2845(9)
_cell_length_b 11.9988(6)
_cell_length_c 8.4540(4)
_cell_measurement_reflns_used 203
_cell_measurement_temperature 296(2)
_cell_measurement_theta_max 15
_cell_measurement_theta_min 15
_cell_volume 2057.62(17)
_computing_cell_refinement 'BRUKER D8VENTURE DIFFRACTOMETER'
_computing_data_collection 'BRUKER D8VENTURE DIFFRACTOMETER'
_computing_data_reduction 'BRUKER D8VENTURE DIFFRACTOMETER'
_computing_molecular_graphics 'BRUKER SHELXTL'
_computing_publication_material 'BRUKER SHELXTL'
_computing_structure_refinement 'SHELXL-2014/6 (Sheldrick, 2014)'
_diffrn_ambient_temperature 296(2)
_diffrn_measured_fraction_theta_full 0.995
_diffrn_measured_fraction_theta_max 0.995
_diffrn_measurement_device_type 'BRUKER D8VENTURE DIFFRACTOMETER'
_diffrn_measurement_method 'PHI & OMEGA SCAN'
_diffrn_radiation_type MoK\a
_diffrn_radiation_wavelength 0.71073
_diffrn_reflns_av_R_equivalents 0.0318
_diffrn_reflns_av_unetI/netI 0.0179
_diffrn_reflns_Laue_measured_fraction_full 0.995
_diffrn_reflns_Laue_measured_fraction_max 0.995
_diffrn_reflns_limit_h_max 24
_diffrn_reflns_limit_h_min -24
_diffrn_reflns_limit_k_max 14
_diffrn_reflns_limit_k_min -14
_diffrn_reflns_limit_l_max 10
_diffrn_reflns_limit_l_min -10
_diffrn_reflns_number 20757
_diffrn_reflns_point_group_measured_fraction_full 0.993
_diffrn_reflns_point_group_measured_fraction_max 0.993
_diffrn_reflns_theta_full 25.242
_diffrn_reflns_theta_max 25.245
_diffrn_reflns_theta_min 3.114
_exptl_absorpt_coefficient_mu 0.256
_exptl_absorpt_correction_T_max 0.7456
_exptl_absorpt_correction_T_min 0.6231
_exptl_absorpt_correction_type multi-scan
_exptl_crystal_colour colourless
_exptl_crystal_density_diffrn 1.209
_exptl_crystal_description block
_exptl_crystal_F_000 776
_exptl_crystal_size_max 0.500
_exptl_crystal_size_mid 0.400
_exptl_crystal_size_min 0.300
_refine_diff_density_max 0.419
_refine_diff_density_min -0.447
_refine_diff_density_rms 0.111
_refine_ls_abs_structure_details
;
 Flack x determined using 724 quotients [(I+)-(I-)]/[(I+)+(I-)]
 (Parsons, Flack and Wagner, Acta Cryst. B69 (2013) 249-259).
;
_refine_ls_abs_structure_Flack 0.04(2)
_refine_ls_extinction_method none
_refine_ls_goodness_of_fit_ref 1.158
_refine_ls_hydrogen_treatment constr
_refine_ls_matrix_type full
_refine_ls_number_parameters 130
_refine_ls_number_reflns 1910
_refine_ls_number_restraints 1
_refine_ls_restrained_S_all 1.158
_refine_ls_R_factor_all 0.0517
_refine_ls_R_factor_gt 0.0425
_refine_ls_shift/su_max 0.000
_refine_ls_shift/su_mean 0.000
_refine_ls_structure_factor_coef Fsqd
_refine_ls_weighting_details 'w=1/[\s^2^(Fo^2^)+(0.0739P)^2^+0.5942P] where P=(Fo^2^+2Fc^2^)/3'
_refine_ls_weighting_scheme calc
_refine_ls_wR_factor_gt 0.1185
_refine_ls_wR_factor_ref 0.1287
_reflns_Friedel_coverage 0.853
_reflns_Friedel_fraction_full 0.990
_reflns_Friedel_fraction_max 0.990
_reflns_number_gt 1690
_reflns_number_total 1910
_reflns_threshold_expression 'I > 2\s(I)'
_cod_data_source_file d0cc05207h2.cif
_cod_data_source_block 3a
_cod_depositor_comments 'Adding full bibliography for 7127281--7127288.cif.'
_cod_database_code 7127281
_shelx_space_group_comment
;
The symmetry employed for this shelxl refinement is uniquely defined
by the following loop, which should always be used as a source of
symmetry information in preference to the above space-group names.
They are only intended as comments.
;
_shelx_estimated_absorpt_t_min 0.883
_shelx_estimated_absorpt_t_max 0.927
_shelxl_version_number 2014/6

loop_
_space_group_symop_operation_xyz
'x, y, z'
'-x, -y, z+1/2'
'x, -y, z+1/2'
'-x, y, z'
'x+1/2, y+1/2, z'
'-x+1/2, -y+1/2, z+1/2'
'x+1/2, -y+1/2, z+1/2'
'-x+1/2, y+1/2, z'

loop_
_atom_site_label
_atom_site_type_symbol
_atom_site_fract_x
_atom_site_fract_y
_atom_site_fract_z
_atom_site_U_iso_or_equiv
_atom_site_adp_type
_atom_site_occupancy
_atom_site_site_symmetry_order
_atom_site_calc_flag
_atom_site_refinement_flags_posn
_atom_site_refinement_flags_adp
_atom_site_refinement_flags_occupancy
_atom_site_disorder_assembly
_atom_site_disorder_group
C1 C 0.0000 0.3453(4) 0.1286(6) 0.0482(12) Uani 1 2 d S T P . .
H1 H 0.0000 0.4352 0.1032 0.058 Uiso 1 2 calc R U P . .
C2 C 0.0000 0.2557(4) -0.0177(6) 0.0550(13) Uani 1 2 d S T P . .
C11 C 0.0000 0.2994(6) -0.1841(6) 0.082(2) Uani 1 2 d S T P . .
H11A H 0.0000 0.2381 -0.2570 0.124 Uiso 1 2 calc R U P . .
H11B H -0.0386 0.3441 -0.2008 0.124 Uiso 0.5 1 calc R U P . .
H11C H 0.0386 0.3441 -0.2008 0.124 Uiso 0.5 1 calc R U P . .
C12 C 0.1679(2) 0.3980(3) 0.3475(5) 0.0610(10) Uani 1 1 d . . . . .
C13 C 0.1907(2) 0.4846(4) 0.2563(6) 0.0790(14) Uani 1 1 d . . . . .
H13A H 0.1621 0.5422 0.2298 0.095 Uiso 1 1 calc R U . . .
C14 C 0.2543(3) 0.4888(7) 0.2034(8) 0.105(2) Uani 1 1 d . . . . .
H14A H 0.2689 0.5497 0.1451 0.125 Uiso 1 1 calc R U . . .
C15 C 0.2954(3) 0.4049(6) 0.2358(9) 0.106(2) Uani 1 1 d . . . . .
H15A H 0.3384 0.4073 0.1979 0.128 Uiso 1 1 calc R U . . .
C16 C 0.2756(3) 0.3171(5) 0.3225(10) 0.113(2) Uani 1 1 d . . . . .
H16A H 0.3048 0.2590 0.3428 0.135 Uiso 1 1 calc R U . . .
C17 C 0.2105(3) 0.3126(4) 0.3832(7) 0.0911(18) Uani 1 1 d . . . . .
H17A H 0.1969 0.2531 0.4459 0.109 Uiso 1 1 calc R U . . .
S1 S 0.08539(6) 0.40031(9) 0.41963(16) 0.0724(4) Uani 1 1 d . . . . .
B3 B 0.0702(2) 0.2748(3) 0.0918(5) 0.0548(10) Uani 1 1 d . . . . .
H3 H 0.1154 0.3132 0.0451 0.066 Uiso 1 1 calc R U . . .
B4 B 0.0439(2) 0.2984(3) 0.2903(5) 0.0497(9) Uani 1 1 d . . . . .
B5 B 0.0437(2) 0.1398(3) 0.0353(5) 0.0515(10) Uani 1 1 d . . . . .
H5 H 0.0723 0.0886 -0.0480 0.062 Uiso 1 1 calc R U . . .
B6 B 0.0710(2) 0.1638(4) 0.2308(5) 0.0552(10) Uani 1 1 d . . . . .
H6 H 0.1173 0.1280 0.2759 0.066 Uiso 1 1 calc R U . . .
B7 B 0.0000 0.1776(5) 0.3528(8) 0.0537(14) Uani 1 2 d S T P . .
H7 H 0.0000 0.1502 0.4769 0.064 Uiso 1 2 calc R U P . .
B8 B 0.0000 0.0806(5) 0.1933(8) 0.0555(15) Uani 1 2 d S T P . .
H8 H 0.0000 -0.0099 0.2137 0.067 Uiso 1 2 calc R U P . .

loop_
_atom_site_aniso_label
_atom_site_aniso_U_11
_atom_site_aniso_U_22
_atom_site_aniso_U_33
_atom_site_aniso_U_23
_atom_site_aniso_U_13
_atom_site_aniso_U_12
C1 0.074(3) 0.036(2) 0.035(2) -0.0007(19) 0.000 0.000
C2 0.086(4) 0.045(3) 0.034(2) -0.005(2) 0.000 0.000
C11 0.146(7) 0.071(4) 0.030(3) -0.001(3) 0.000 0.000
C12 0.073(3) 0.055(2) 0.056(2) -0.0081(18) -0.027(2) -0.0043(18)
C13 0.076(3) 0.077(3) 0.084(3) 0.014(3) -0.032(3) -0.012(2)
C14 0.084(3) 0.120(5) 0.110(5) 0.014(4) -0.024(3) -0.027(4)
C15 0.078(4) 0.113(5) 0.128(6) -0.013(4) -0.020(4) -0.017(3)
C16 0.084(4) 0.091(4) 0.163(7) -0.031(4) -0.058(4) 0.025(3)
C17 0.096(4) 0.063(2) 0.115(5) 0.006(3) -0.050(3) -0.002(2)
S1 0.0843(7) 0.0714(7) 0.0614(6) -0.0291(6) -0.0030(6) -0.0129(5)
B3 0.067(3) 0.053(2) 0.044(2) -0.0135(19) 0.0086(19) -0.0104(19)
B4 0.067(3) 0.045(2) 0.038(2) -0.0065(16) -0.0009(18) -0.0014(18)
B5 0.062(2) 0.044(2) 0.049(2) -0.0124(17) 0.000(2) 0.0033(17)
B6 0.067(2) 0.049(2) 0.050(2) -0.0089(18) -0.010(2) 0.0055(19)
B7 0.080(4) 0.041(3) 0.040(3) 0.002(2) 0.000 0.000
B8 0.078(4) 0.039(3) 0.050(3) -0.002(3) 0.000 0.000

loop_
_atom_type_symbol
_atom_type_description
_atom_type_scat_dispersion_real
_atom_type_scat_dispersion_imag
_atom_type_scat_source
C C 0.0033 0.0016 'International Tables Vol C Tables 4.2.6.8 and 6.1.1.4'
H H 0.0000 0.0000 'International Tables Vol C Tables 4.2.6.8 and 6.1.1.4'
B B 0.0013 0.0007 'International Tables Vol C Tables 4.2.6.8 and 6.1.1.4'
S S 0.1246 0.1234 'International Tables Vol C Tables 4.2.6.8 and 6.1.1.4'

loop_
_geom_angle_atom_site_label_1
_geom_angle_atom_site_label_2
_geom_angle_atom_site_label_3
_geom_angle
_geom_angle_site_symmetry_1
_geom_angle_site_symmetry_3
_geom_angle_publ_flag
C2 C1 B3 62.0(2) . 4 ?
C2 C1 B3 62.0(2) . . ?
B3 C1 B3 115.3(4) 4 . ?
C2 C1 B4 112.5(3) . 4 ?
B3 C1 B4 63.0(2) 4 4 ?
B3 C1 B4 114.7(3) . 4 ?
C2 C1 B4 112.5(3) . . ?
B3 C1 B4 114.7(3) 4 . ?
B3 C1 B4 63.0(2) . . ?
B4 C1 B4 62.2(3) 4 . ?
C11 C2 C1 118.5(5) . . ?
C11 C2 B5 122.0(4) . 4 ?
C1 C2 B5 109.7(3) . 4 ?
C11 C2 B5 122.0(4) . . ?
C1 C2 B5 109.7(3) . . ?
B5 C2 B5 62.5(3) 4 . ?
C11 C2 B3 117.3(3) . . ?
C1 C2 B3 60.3(2) . . ?
B5 C2 B3 113.5(4) 4 . ?
B5 C2 B3 62.4(2) . . ?
C11 C2 B3 117.3(3) . 4 ?
C1 C2 B3 60.3(2) . 4 ?
B5 C2 B3 62.4(2) 4 4 ?
B5 C2 B3 113.5(4) . 4 ?
B3 C2 B3 112.3(4) . 4 ?
C17 C12 C13 118.4(5) . . ?
C17 C12 S1 121.8(4) . . ?
C13 C12 S1 119.8(3) . . ?
C14 C13 C12 121.9(5) . . ?
C15 C14 C13 119.7(6) . . ?
C14 C15 C16 121.0(6) . . ?
C15 C16 C17 120.4(6) . . ?
C12 C17 C16 118.5(6) . . ?
C12 S1 B4 102.40(19) . . ?
C1 B3 C2 57.7(3) . . ?
C1 B3 B5 104.6(3) . . ?
C2 B3 B5 58.7(3) . . ?
C1 B3 B6 105.2(3) . . ?
C2 B3 B6 105.4(3) . . ?
B5 B3 B6 59.7(2) . . ?
C1 B3 B4 59.6(3) . . ?
C2 B3 B4 106.4(3) . . ?
B5 B3 B4 108.0(3) . . ?
B6 B3 B4 60.0(2) . . ?
C1 B4 B6 103.4(3) . . ?
C1 B4 B7 104.0(3) . . ?
B6 B4 B7 60.0(2) . . ?
C1 B4 B3 57.4(2) . . ?
B6 B4 B3 59.9(2) . . ?
B7 B4 B3 107.4(3) . . ?
C1 B4 B4 58.91(17) . 4 ?
B6 B4 B4 108.0(2) . 4 ?
B7 B4 B4 59.97(16) . 4 ?
B3 B4 B4 107.4(2) . 4 ?
C1 B4 S1 119.3(3) . . ?
B6 B4 S1 129.0(3) . . ?
B7 B4 S1 126.3(3) . . ?
B3 B4 S1 121.8(3) . . ?
B4 B4 S1 117.13(14) 4 . ?
C2 B5 B8 105.5(3) . . ?
C2 B5 B6 106.0(3) . . ?
B8 B5 B6 60.8(3) . . ?
C2 B5 B5 58.77(17) . 4 ?
B8 B5 B5 59.65(18) . 4 ?
B6 B5 B5 108.3(2) . 4 ?
C2 B5 B3 58.9(2) . . ?
B8 B5 B3 108.5(3) . . ?
B6 B5 B3 60.2(2) . . ?
B5 B5 B3 107.7(2) 4 . ?
B5 B6 B3 60.0(2) . . ?
B5 B6 B4 108.4(3) . . ?
B3 B6 B4 60.2(2) . . ?
B5 B6 B7 107.6(3) . . ?
B3 B6 B7 107.8(3) . . ?
B4 B6 B7 60.1(3) . . ?
B5 B6 B8 59.2(3) . . ?
B3 B6 B8 107.1(3) . . ?
B4 B6 B8 108.0(3) . . ?
B7 B6 B8 60.0(3) . . ?
B6 B7 B6 108.1(4) . 4 ?
B6 B7 B8 60.0(2) . . ?
B6 B7 B8 60.0(2) 4 . ?
B6 B7 B4 108.0(4) . 4 ?
B6 B7 B4 59.9(2) 4 4 ?
B8 B7 B4 107.9(4) . 4 ?
B6 B7 B4 59.9(2) . . ?
B6 B7 B4 108.0(4) 4 . ?
B8 B7 B4 107.9(4) . . ?
B4 B7 B4 60.0(3) 4 . ?
B5 B8 B5 60.7(4) 4 . ?
B5 B8 B6 108.5(4) 4 . ?
B5 B8 B6 60.0(2) . . ?
B5 B8 B6 60.0(2) 4 4 ?
B5 B8 B6 108.5(4) . 4 ?
B6 B8 B6 108.0(4) . 4 ?
B5 B8 B7 108.2(3) 4 . ?
B5 B8 B7 108.2(3) . . ?
B6 B8 B7 59.9(2) . . ?
B6 B8 B7 59.9(2) 4 . ?

loop_
_geom_bond_atom_site_label_1
_geom_bond_atom_site_label_2
_geom_bond_distance
_geom_bond_site_symmetry_2
_geom_bond_publ_flag
C1 C2 1.639(6) . ?
C1 B3 1.685(5) 4 ?
C1 B3 1.685(5) . ?
C1 B4 1.726(6) 4 ?
C1 B4 1.726(6) . ?
C2 C11 1.502(8) . ?
C2 B5 1.708(6) 4 ?
C2 B5 1.708(6) . ?
C2 B3 1.713(5) . ?
C2 B3 1.713(5) 4 ?
C12 C17 1.374(6) . ?
C12 C13 1.375(6) . ?
C12 S1 1.782(5) . ?
C13 C14 1.366(8) . ?
C14 C15 1.335(10) . ?
C15 C16 1.345(10) . ?
C16 C17 1.418(10) . ?
S1 B4 1.843(4) . ?
B3 B5 1.773(5) . ?
B3 B6 1.777(6) . ?
B3 B4 1.782(6) . ?
B4 B6 1.779(6) . ?
B4 B7 1.782(6) . ?
B4 B4 1.783(9) 4 ?
B5 B8 1.753(7) . ?
B5 B6 1.767(6) . ?
B5 B5 1.771(9) 4 ?
B6 B7 1.780(6) . ?
B6 B8 1.781(6) . ?
B7 B6 1.780(6) 4 ?
B7 B8 1.781(8) . ?
B7 B4 1.782(6) 4 ?
B8 B5 1.753(7) 4 ?
B8 B6 1.781(6) 4 ?
